data_1568445
loop_
_publ_author_name
'Ong, How Chee'
'Coimbra, Jo&#xe3;o T S'
'Ramos, Maria J.'
'Xing, Bengang'
'Fernandes, Pedro A.'
'Garc&#xed;a, Felipe'

_publ_section_title
;
 Beyond the TPP<sup>+</sup> "gold standard": a new generation
 mitochondrial delivery vector based on extended PN frameworks.
;
_journal_issue 15
_journal_name_full 'Chemical science'
_journal_page_first 4126
_journal_page_last 4133
_journal_paper_doi 10.1039/d2sc06508h
_journal_volume 14
_journal_year 2023
_chemical_formula_sum 'C32 H30.5 Br N O0.25 P2'
_chemical_formula_weight 574.92
_space_group_crystal_system triclinic
_space_group_IT_number 2
_space_group_name_Hall '-P 1'
_space_group_name_H-M_alt 'P -1'
_atom_sites_solution_hydrogens mixed
_atom_sites_solution_primary dual
_audit_update_record
;
2021-05-17 deposited with the CCDC.	2023-02-13 downloaded from the CCDC.
;
_cell_angle_alpha 82.341(3)
_cell_angle_beta 72.934(3)
_cell_angle_gamma 82.482(3)
_cell_formula_units_Z 2
_cell_length_a 10.3306(9)
_cell_length_b 10.6126(9)
_cell_length_c 13.3397(11)
_cell_measurement_reflns_used 9327
_cell_measurement_temperature 100.(2)
_cell_measurement_theta_max 30.7744
_cell_measurement_theta_min 2.2361
_cell_volume 1379.1(2)
_computing_cell_refinement 'SAINT V8.40A (Bruker Nano, Inc., 2019)'
_computing_data_collection 'APEX3 (Bruker AXS Inc., 2019)'
_computing_data_reduction 'SAINT V8.40A (Bruker Nano, Inc., 2019)'
_computing_molecular_graphics 'XP (Bruker AXS Inc., 2019)'
_computing_publication_material 'APEX3 (Bruker AXS Inc., 2019)'
_computing_structure_refinement 'SHELXL-2018/3 (Sheldrick, 2018)'
_computing_structure_solution 'XT, VERSION 2014/5'
_diffrn_ambient_temperature 100.(2)
_diffrn_detector_area_resol_mean 7.4074
_diffrn_measured_fraction_theta_full 0.992
_diffrn_measured_fraction_theta_max 0.992
_diffrn_measurement_device_type 'Photon II CPADs detector'
_diffrn_measurement_method 'phi and omega scans'
_diffrn_radiation_monochromator 'Multilayer Mirror'
_diffrn_radiation_type MoK\a
_diffrn_radiation_wavelength 0.71073
_diffrn_reflns_av_R_equivalents 0.0917
_diffrn_reflns_av_unetI/netI 0.0948
_diffrn_reflns_limit_h_max 16
_diffrn_reflns_limit_h_min -16
_diffrn_reflns_limit_k_max 16
_diffrn_reflns_limit_k_min -17
_diffrn_reflns_limit_l_max 21
_diffrn_reflns_limit_l_min -21
_diffrn_reflns_number 56112
_diffrn_reflns_theta_full 35.80
_diffrn_reflns_theta_max 35.80
_diffrn_reflns_theta_min 2.24
_diffrn_source 'Incoatec microfocus source'
_diffrn_source_type 'Bruker D8 Quest'
_exptl_absorpt_coefficient_mu 1.629
_exptl_absorpt_correction_T_max 0.78
_exptl_absorpt_correction_T_min 0.71
_exptl_absorpt_correction_type multi-scan
_exptl_absorpt_process_details
;
SADABS-2016/2 - Bruker AXS area detector scaling and absorption correction
;
_exptl_crystal_colour colourless
_exptl_crystal_density_diffrn 1.384
_exptl_crystal_density_method 'not measured'
_exptl_crystal_description block
_exptl_crystal_F_000 593
_exptl_crystal_recrystallization_method 'Re-crystallisation from solvent: Acetonitrile, diethyl ether'
_exptl_crystal_size_max 0.220
_exptl_crystal_size_mid 0.200
_exptl_crystal_size_min 0.160
_refine_diff_density_max 0.609
_refine_diff_density_min -0.742
_refine_ls_extinction_method none
_refine_ls_goodness_of_fit_ref 1.017
_refine_ls_hydrogen_treatment constr
_refine_ls_matrix_type full
_refine_ls_number_parameters 335
_refine_ls_number_reflns 12774
_refine_ls_number_restraints 0
_refine_ls_restrained_S_all 1.017
_refine_ls_R_factor_all 0.1151
_refine_ls_R_factor_gt 0.0528
_refine_ls_shift/su_max 0.000
_refine_ls_shift/su_mean 0.000
_refine_ls_structure_factor_coef Fsqd
_refine_ls_weighting_details 'w=1/[\s^2^(Fo^2^)+(0.0401P)^2^+1.1053P] where P=(Fo^2^+2Fc^2^)/3'
_refine_ls_weighting_scheme calc
_refine_ls_wR_factor_gt 0.1044
_refine_ls_wR_factor_ref 0.1276
_reflns_number_gt 7781
_reflns_number_total 12774
_reflns_threshold_expression 'I > 2\s(I)'
_cod_data_source_file d2sc06508h2.cif
_cod_data_source_block fg1173m
_cod_depositor_comments
;
The following automatic conversions were performed:

data item '_exptl_absorpt_correction_type' value 'Multi-Scan' was
changed to 'multi-scan' in accordance with the
/home/data/users/saulius/crontab/automatic-downloads/rss-feeds/RSC/lib/dictionaries/cif_core.dic
dictionary named 'cif_core.dic' version 2.4.2 last updated on
2011-04-26.

Automatic conversion script
Id: cif_fix_values 7556 2019-12-06 15:28:31Z antanas 

 Adding full bibliography for 1568442--1568445.cif.
;
_cod_original_formula_sum 'C32 H30.50 Br N O0.25 P2'
_cod_database_code 1568445

loop_
_space_group_symop_operation_xyz
'x, y, z'
'-x, -y, -z'

loop_
_atom_site_type_symbol
_atom_site_label
_atom_site_fract_x
_atom_site_fract_y
_atom_site_fract_z
_atom_site_U_iso_or_equiv
_atom_site_adp_type
_atom_site_calc_flag
_atom_site_refinement_flags_adp
_atom_site_refinement_flags_occupancy
_atom_site_refinement_flags_posn
_atom_site_occupancy
_atom_site_disorder_assembly
_atom_site_disorder_group
Br Br1 0.99113(2) 0.15017(2) 0.19037(2) 0.02341(7) Uani d . . . 1 . .
C C1 0.5933(2) 0.5941(2) 0.20918(16) 0.0172(4) Uani d . . . 1 . .
C C2 0.6845(2) 0.5003(2) 0.24066(18) 0.0221(4) Uani d . . . 1 . .
H H2 0.652972 0.439713 0.299305 0.026 Uiso calc U . R 1 . .
C C3 0.8221(2) 0.4952(2) 0.1862(2) 0.0273(5) Uani d . . . 1 . .
H H3 0.884234 0.429168 0.205708 0.033 Uiso calc U . R 1 . .
C C4 0.8683(3) 0.5871(3) 0.1031(2) 0.0303(6) Uani d . . . 1 . .
H H4 0.962645 0.585167 0.067391 0.036 Uiso calc U . R 1 . .
C C5 0.7786(3) 0.6808(3) 0.07188(19) 0.0287(5) Uani d . . . 1 . .
H H5 0.811295 0.743332 0.015072 0.034 Uiso calc U . R 1 . .
C C6 0.6405(2) 0.6841(2) 0.12347(18) 0.0229(5) Uani d . . . 1 . .
H H6 0.578251 0.747136 0.100672 0.027 Uiso calc U . R 1 . .
C C7 0.3756(2) 0.7060(2) 0.37716(16) 0.0165(4) Uani d . . . 1 . .
C C8 0.4301(3) 0.8228(2) 0.35650(17) 0.0222(4) Uani d . . . 1 . .
H H8 0.490846 0.845261 0.289515 0.027 Uiso calc U . R 1 . .
C C9 0.3959(3) 0.9066(2) 0.4335(2) 0.0290(5) Uani d . . . 1 . .
H H9 0.433148 0.98647 0.41923 0.035 Uiso calc U . R 1 . .
C C10 0.3075(3) 0.8741(2) 0.53122(19) 0.0297(6) Uani d . . . 1 . .
H H10 0.284588 0.931687 0.583942 0.036 Uiso calc U . R 1 . .
C C11 0.2523(3) 0.7582(3) 0.55241(18) 0.0280(5) Uani d . . . 1 . .
H H11 0.191112 0.736619 0.619392 0.034 Uiso calc U . R 1 . .
C C12 0.2864(2) 0.6734(2) 0.47588(17) 0.0223(4) Uani d . . . 1 . .
H H12 0.249151 0.59352 0.490568 0.027 Uiso calc U . R 1 . .
C C13 0.3299(2) 0.6624(2) 0.17984(16) 0.0178(4) Uani d . . . 1 . .
C C14 0.3549(3) 0.5955(2) 0.09132(17) 0.0233(5) Uani d . . . 1 . .
H H14 0.417619 0.521175 0.083611 0.028 Uiso calc U . R 1 . .
C C15 0.2884(3) 0.6375(3) 0.01506(18) 0.0287(5) Uani d . . . 1 . .
H H15 0.305018 0.591568 -0.044646 0.034 Uiso calc U . R 1 . .
C C16 0.1976(3) 0.7463(3) 0.02575(18) 0.0282(5) Uani d . . . 1 . .
H H16 0.15108 0.774085 -0.026228 0.034 Uiso calc U . R 1 . .
C C17 0.1741(2) 0.8150(3) 0.11198(18) 0.0262(5) Uani d . . . 1 . .
H H17 0.113327 0.890735 0.118083 0.031 Uiso calc U . R 1 . .
C C18 0.2397(2) 0.7726(2) 0.18951(17) 0.0218(4) Uani d . . . 1 . .
H H18 0.222813 0.818878 0.249026 0.026 Uiso calc U . R 1 . .
C C19 0.3970(2) 0.2322(2) 0.24651(16) 0.0171(4) Uani d . . . 1 . .
C C20 0.5298(2) 0.2032(2) 0.25423(17) 0.0201(4) Uani d . . . 1 . .
H H20 0.560697 0.247701 0.29871 0.024 Uiso calc U . R 1 . .
C C21 0.6168(2) 0.1104(2) 0.19781(18) 0.0218(4) Uani d . . . 1 . .
H H21 0.707005 0.090926 0.203392 0.026 Uiso calc U . R 1 . .
C C22 0.5707(2) 0.0459(2) 0.13287(18) 0.0229(5) Uani d . . . 1 . .
H H22 0.630372 -0.016538 0.092494 0.027 Uiso calc U . R 1 . .
C C23 0.4383(2) 0.0721(2) 0.12666(18) 0.0240(5) Uani d . . . 1 . .
H H23 0.407257 0.025793 0.083423 0.029 Uiso calc U . R 1 . .
C C24 0.3503(2) 0.1654(2) 0.18300(17) 0.0210(4) Uani d . . . 1 . .
H H24 0.259638 0.183315 0.178265 0.025 Uiso calc U . R 1 . .
C C25 0.2242(2) 0.2740(2) 0.45567(16) 0.0167(4) Uani d . . . 1 . .
C C26 0.2763(2) 0.2932(2) 0.53717(17) 0.0207(4) Uani d . . . 1 . .
H H26 0.347172 0.347173 0.524076 0.025 Uiso calc U . R 1 . .
C C27 0.2243(3) 0.2330(2) 0.63756(18) 0.0248(5) Uani d . . . 1 . .
H H27 0.259722 0.246036 0.693155 0.03 Uiso calc U . R 1 . .
C C28 0.1215(3) 0.1543(2) 0.65696(19) 0.0276(5) Uani d . . . 1 . .
H H28 0.086268 0.113422 0.725788 0.033 Uiso calc U . R 1 . .
C C29 0.0695(3) 0.1348(2) 0.5759(2) 0.0283(5) Uani d . . . 1 . .
H H29 -0.0015 0.080855 0.589645 0.034 Uiso calc U . R 1 . .
C C30 0.1204(2) 0.1934(2) 0.47564(19) 0.0234(5) Uani d . . . 1 . .
H H30 0.085219 0.179146 0.420281 0.028 Uiso calc U . R 1 . .
C C31 0.1445(2) 0.4046(2) 0.27703(17) 0.0194(4) Uani d . . . 1 . .
H H31A 0.175212 0.445906 0.204146 0.023 Uiso calc U . R 1 . .
H H31B 0.097061 0.329967 0.275333 0.023 Uiso calc U . R 1 . .
C C32 0.0453(2) 0.4994(2) 0.3469(2) 0.0248(5) Uani d . . . 1 . .
H H32A 0.005574 0.455513 0.416547 0.037 Uiso calc U . R 1 . .
H H32B -0.02724 0.534197 0.314444 0.037 Uiso calc U . R 1 . .
H H32C 0.094241 0.569226 0.354255 0.037 Uiso calc U . R 1 . .
N N1 0.37580(19) 0.46071(18) 0.33351(14) 0.0190(4) Uani d . . . 1 . .
P P1 0.41443(6) 0.59719(5) 0.27804(4) 0.01509(10) Uani d . . . 1 . .
P P2 0.28976(6) 0.35143(5) 0.32525(4) 0.01548(11) Uani d . . . 1 . .
O O1 0.8869(8) 0.9418(8) 0.0649(6) 0.042(2) Uani d . P . 0.25 . .
H H1O 0.903139 1.007357 0.08939 0.062 Uiso d U P R 0.25 . .
H H2O 0.936081 0.940193 0.000815 0.062 Uiso d U P R 0.25 . .

loop_
_atom_site_aniso_label
_atom_site_aniso_U_11
_atom_site_aniso_U_22
_atom_site_aniso_U_33
_atom_site_aniso_U_12
_atom_site_aniso_U_13
_atom_site_aniso_U_23
Br1 0.02203(12) 0.02211(12) 0.02534(12) -0.00621(8) -0.00384(8) -0.00215(8)
C1 0.0194(10) 0.0163(10) 0.0155(9) -0.0053(8) -0.0011(7) -0.0050(7)
C2 0.0238(11) 0.0200(11) 0.0244(11) -0.0054(8) -0.0063(9) -0.0069(8)
C3 0.0210(11) 0.0286(13) 0.0359(13) -0.0012(9) -0.0088(10) -0.0146(10)
C4 0.0189(11) 0.0377(15) 0.0325(13) -0.0068(10) 0.0029(9) -0.0169(11)
C5 0.0269(12) 0.0346(14) 0.0210(11) -0.0119(10) 0.0038(9) -0.0054(9)
C6 0.0240(11) 0.0237(11) 0.0184(10) -0.0067(9) 0.0006(8) -0.0039(8)
C7 0.0179(10) 0.0174(10) 0.0136(9) -0.0013(7) -0.0028(7) -0.0040(7)
C8 0.0322(12) 0.0176(10) 0.0169(10) -0.0046(9) -0.0055(9) -0.0029(8)
C9 0.0430(15) 0.0186(11) 0.0284(12) 0.0009(10) -0.0144(11) -0.0064(9)
C10 0.0390(14) 0.0285(13) 0.0244(12) 0.0141(11) -0.0156(10) -0.0149(10)
C11 0.0279(12) 0.0378(14) 0.0149(10) 0.0062(10) -0.0024(9) -0.0081(9)
C12 0.0224(11) 0.0266(12) 0.0155(10) -0.0048(9) -0.0003(8) -0.0027(8)
C13 0.0205(10) 0.0197(10) 0.0121(9) -0.0069(8) -0.0012(7) -0.0007(7)
C14 0.0314(12) 0.0204(11) 0.0175(10) -0.0048(9) -0.0035(9) -0.0049(8)
C15 0.0405(15) 0.0345(14) 0.0133(10) -0.0153(11) -0.0056(9) -0.0025(9)
C16 0.0290(13) 0.0393(15) 0.0172(10) -0.0147(11) -0.0070(9) 0.0060(9)
C17 0.0214(11) 0.0327(13) 0.0208(11) -0.0030(9) -0.0033(9) 0.0042(9)
C18 0.0193(10) 0.0281(12) 0.0154(10) -0.0041(9) 0.0002(8) -0.0026(8)
C19 0.0179(9) 0.0173(10) 0.0143(9) -0.0054(7) -0.0007(7) -0.0005(7)
C20 0.0200(10) 0.0200(11) 0.0211(10) -0.0058(8) -0.0056(8) -0.0014(8)
C21 0.0200(11) 0.0197(11) 0.0245(11) -0.0028(8) -0.0045(8) -0.0006(8)
C22 0.0244(11) 0.0192(11) 0.0214(11) -0.0027(9) 0.0002(8) -0.0036(8)
C23 0.0261(12) 0.0269(12) 0.0197(10) -0.0053(9) -0.0032(9) -0.0092(9)
C24 0.0187(10) 0.0248(11) 0.0195(10) -0.0025(8) -0.0038(8) -0.0049(8)
C25 0.0182(10) 0.0139(9) 0.0153(9) -0.0036(7) 0.0001(7) -0.0005(7)
C26 0.0231(11) 0.0191(11) 0.0191(10) -0.0053(8) -0.0039(8) -0.0005(8)
C27 0.0333(13) 0.0210(11) 0.0171(10) -0.0004(9) -0.0039(9) -0.0012(8)
C28 0.0308(13) 0.0196(11) 0.0213(11) 0.0023(9) 0.0060(9) 0.0022(8)
C29 0.0262(12) 0.0203(11) 0.0305(12) -0.0076(9) 0.0047(10) 0.0009(9)
C30 0.0238(11) 0.0190(11) 0.0254(11) -0.0073(9) -0.0016(9) -0.0022(8)
C31 0.0189(10) 0.0199(10) 0.0207(10) -0.0025(8) -0.0064(8) -0.0038(8)
C32 0.0219(11) 0.0230(12) 0.0301(12) 0.0005(9) -0.0074(9) -0.0070(9)
N1 0.0226(9) 0.0178(9) 0.0182(8) -0.0079(7) -0.0058(7) -0.0011(7)
P1 0.0181(3) 0.0147(2) 0.0115(2) -0.00514(19) -0.00062(18) -0.00256(17)
P2 0.0170(2) 0.0151(3) 0.0142(2) -0.00503(19) -0.00251(19) -0.00187(18)
O1 0.042(5) 0.044(5) 0.037(4) -0.002(4) -0.004(4) -0.015(4)

loop_
_atom_type_symbol
_atom_type_description
_atom_type_scat_dispersion_real
_atom_type_scat_dispersion_imag
_atom_type_scat_source
C C 0.0033 0.0016 'International Tables Vol C Tables 4.2.6.8 and 6.1.1.4'
H H 0.0000 0.0000 'International Tables Vol C Tables 4.2.6.8 and 6.1.1.4'
Br Br -0.2901 2.4595 'International Tables Vol C Tables 4.2.6.8 and 6.1.1.4'
N N 0.0061 0.0033 'International Tables Vol C Tables 4.2.6.8 and 6.1.1.4'
P P 0.1023 0.0942 'International Tables Vol C Tables 4.2.6.8 and 6.1.1.4'
O O 0.0106 0.0060 'International Tables Vol C Tables 4.2.6.8 and 6.1.1.4'

loop_
_geom_angle_atom_site_label_1
_geom_angle_atom_site_label_2
_geom_angle_atom_site_label_3
_geom_angle_site_symmetry_1
_geom_angle_site_symmetry_3
_geom_angle
_geom_angle_publ_flag
C2 C1 C6 . . 119.8(2) ?
C2 C1 P1 . . 119.59(16) ?
C6 C1 P1 . . 120.60(18) ?
C1 C2 C3 . . 119.9(2) ?
C1 C2 H2 . . 120.0 ?
C3 C2 H2 . . 120.0 ?
C4 C3 C2 . . 119.7(2) ?
C4 C3 H3 . . 120.1 ?
C2 C3 H3 . . 120.1 ?
C5 C4 C3 . . 120.7(2) ?
C5 C4 H4 . . 119.7 ?
C3 C4 H4 . . 119.7 ?
C4 C5 C6 . . 120.0(2) ?
C4 C5 H5 . . 120.0 ?
C6 C5 H5 . . 120.0 ?
C5 C6 C1 . . 119.8(2) ?
C5 C6 H6 . . 120.1 ?
C1 C6 H6 . . 120.1 ?
C8 C7 C12 . . 119.7(2) ?
C8 C7 P1 . . 121.14(16) ?
C12 C7 P1 . . 119.12(17) ?
C9 C8 C7 . . 120.1(2) ?
C9 C8 H8 . . 120.0 ?
C7 C8 H8 . . 120.0 ?
C10 C9 C8 . . 120.1(2) ?
C10 C9 H9 . . 119.9 ?
C8 C9 H9 . . 119.9 ?
C11 C10 C9 . . 120.2(2) ?
C11 C10 H10 . . 119.9 ?
C9 C10 H10 . . 119.9 ?
C10 C11 C12 . . 120.1(2) ?
C10 C11 H11 . . 120.0 ?
C12 C11 H11 . . 120.0 ?
C11 C12 C7 . . 119.8(2) ?
C11 C12 H12 . . 120.1 ?
C7 C12 H12 . . 120.1 ?
C18 C13 C14 . . 119.5(2) ?
C18 C13 P1 . . 123.21(16) ?
C14 C13 P1 . . 117.29(18) ?
C15 C14 C13 . . 120.2(2) ?
C15 C14 H14 . . 119.9 ?
C13 C14 H14 . . 119.9 ?
C14 C15 C16 . . 120.0(2) ?
C14 C15 H15 . . 120.0 ?
C16 C15 H15 . . 120.0 ?
C15 C16 C17 . . 120.4(2) ?
C15 C16 H16 . . 119.8 ?
C17 C16 H16 . . 119.8 ?
C16 C17 C18 . . 119.9(2) ?
C16 C17 H17 . . 120.1 ?
C18 C17 H17 . . 120.1 ?
C13 C18 C17 . . 120.0(2) ?
C13 C18 H18 . . 120.0 ?
C17 C18 H18 . . 120.0 ?
C24 C19 C20 . . 119.9(2) ?
C24 C19 P2 . . 122.46(17) ?
C20 C19 P2 . . 117.62(16) ?
C21 C20 C19 . . 120.7(2) ?
C21 C20 H20 . . 119.6 ?
C19 C20 H20 . . 119.6 ?
C20 C21 C22 . . 119.2(2) ?
C20 C21 H21 . . 120.4 ?
C22 C21 H21 . . 120.4 ?
C23 C22 C21 . . 120.4(2) ?
C23 C22 H22 . . 119.8 ?
C21 C22 H22 . . 119.8 ?
C22 C23 C24 . . 120.7(2) ?
C22 C23 H23 . . 119.6 ?
C24 C23 H23 . . 119.6 ?
C23 C24 C19 . . 119.1(2) ?
C23 C24 H24 . . 120.5 ?
C19 C24 H24 . . 120.5 ?
C26 C25 C30 . . 119.7(2) ?
C26 C25 P2 . . 120.44(16) ?
C30 C25 P2 . . 119.90(17) ?
C27 C26 C25 . . 119.8(2) ?
C27 C26 H26 . . 120.1 ?
C25 C26 H26 . . 120.1 ?
C28 C27 C26 . . 120.3(2) ?
C28 C27 H27 . . 119.8 ?
C26 C27 H27 . . 119.8 ?
C27 C28 C29 . . 120.1(2) ?
C27 C28 H28 . . 120.0 ?
C29 C28 H28 . . 120.0 ?
C30 C29 C28 . . 120.3(2) ?
C30 C29 H29 . . 119.8 ?
C28 C29 H29 . . 119.8 ?
C29 C30 C25 . . 119.8(2) ?
C29 C30 H30 . . 120.1 ?
C25 C30 H30 . . 120.1 ?
C32 C31 P2 . . 111.26(15) ?
C32 C31 H31A . . 109.4 ?
P2 C31 H31A . . 109.4 ?
C32 C31 H31B . . 109.4 ?
P2 C31 H31B . . 109.4 ?
H31A C31 H31B . . 108.0 ?
C31 C32 H32A . . 109.5 ?
C31 C32 H32B . . 109.5 ?
H32A C32 H32B . . 109.5 ?
C31 C32 H32C . . 109.5 ?
H32A C32 H32C . . 109.5 ?
H32B C32 H32C . . 109.5 ?
P1 N1 P2 . . 139.71(13) ?
N1 P1 C7 . . 108.56(10) ?
N1 P1 C13 . . 115.21(10) ?
C7 P1 C13 . . 108.35(10) ?
N1 P1 C1 . . 111.28(10) ?
C7 P1 C1 . . 108.66(10) ?
C13 P1 C1 . . 104.56(10) ?
N1 P2 C25 . . 107.85(10) ?
N1 P2 C31 . . 115.37(10) ?
C25 P2 C31 . . 106.00(10) ?
N1 P2 C19 . . 110.49(10) ?
C25 P2 C19 . . 107.06(10) ?
C31 P2 C19 . . 109.64(10) ?
H1O O1 H2O . . 108.4 ?

loop_
_geom_bond_atom_site_label_1
_geom_bond_atom_site_label_2
_geom_bond_site_symmetry_2
_geom_bond_distance
_geom_bond_publ_flag
C1 C2 . 1.389(3) ?
C1 C6 . 1.400(3) ?
C1 P1 . 1.804(2) ?
C2 C3 . 1.391(3) ?
C2 H2 . 0.95 ?
C3 C4 . 1.389(4) ?
C3 H3 . 0.95 ?
C4 C5 . 1.377(4) ?
C4 H4 . 0.95 ?
C5 C6 . 1.388(3) ?
C5 H5 . 0.95 ?
C6 H6 . 0.95 ?
C7 C8 . 1.389(3) ?
C7 C12 . 1.397(3) ?
C7 P1 . 1.794(2) ?
C8 C9 . 1.385(3) ?
C8 H8 . 0.95 ?
C9 C10 . 1.384(4) ?
C9 H9 . 0.95 ?
C10 C11 . 1.384(4) ?
C10 H10 . 0.95 ?
C11 C12 . 1.388(3) ?
C11 H11 . 0.95 ?
C12 H12 . 0.95 ?
C13 C18 . 1.392(3) ?
C13 C14 . 1.401(3) ?
C13 P1 . 1.797(2) ?
C14 C15 . 1.384(3) ?
C14 H14 . 0.95 ?
C15 C16 . 1.384(4) ?
C15 H15 . 0.95 ?
C16 C17 . 1.388(4) ?
C16 H16 . 0.95 ?
C17 C18 . 1.392(3) ?
C17 H17 . 0.95 ?
C18 H18 . 0.95 ?
C19 C24 . 1.393(3) ?
C19 C20 . 1.397(3) ?
C19 P2 . 1.799(2) ?
C20 C21 . 1.383(3) ?
C20 H20 . 0.95 ?
C21 C22 . 1.390(3) ?
C21 H21 . 0.95 ?
C22 C23 . 1.383(3) ?
C22 H22 . 0.95 ?
C23 C24 . 1.391(3) ?
C23 H23 . 0.95 ?
C24 H24 . 0.95 ?
C25 C26 . 1.395(3) ?
C25 C30 . 1.401(3) ?
C25 P2 . 1.798(2) ?
C26 C27 . 1.389(3) ?
C26 H26 . 0.95 ?
C27 C28 . 1.381(4) ?
C27 H27 . 0.95 ?
C28 C29 . 1.389(4) ?
C28 H28 . 0.95 ?
C29 C30 . 1.380(3) ?
C29 H29 . 0.95 ?
C30 H30 . 0.95 ?
C31 C32 . 1.533(3) ?
C31 P2 . 1.798(2) ?
C31 H31A . 0.99 ?
C31 H31B . 0.99 ?
C32 H32A . 0.98 ?
C32 H32B . 0.98 ?
C32 H32C . 0.98 ?
N1 P1 . 1.5802(19) ?
N1 P2 . 1.5838(18) ?
O1 H1O . 0.8614 ?
O1 H2O . 0.8585 ?
